data_1556345
loop_
_publ_author_name
'Fu, Ying'
'Romero, Mar\'ia J.'
'Habtemariam, Abraha'
'Snowden, Michael E.'
'Song, Lijiang'
'Clarkson, Guy J.'
'Qamar, Bushra'
'Pizarro, Ana M.'
'Unwin, Patrick R.'
'Sadler, Peter J.'

_publ_section_title
;
 The contrasting chemical reactivity of potent isoelectronic iminopyridine
 and azopyridine osmium(ii) arene anticancer complexes
;
_journal_issue 8
_journal_name_full 'Chemical Science'
_journal_page_first 2485
_journal_paper_doi 10.1039/c2sc20220d
_journal_volume 3
_journal_year 2012
_chemical_formula_sum 'C22.5 H27 Cl F6 I N2 O2 Os P'
_chemical_formula_weight 854.98
_space_group_IT_number 2
_space_group_name_Hall '-P 1'
_space_group_name_H-M_alt 'P -1'
_symmetry_cell_setting triclinic
_symmetry_space_group_name_H-M 'P -1'
_atom_sites_solution_hydrogens geom
_atom_sites_solution_primary direct
_atom_sites_solution_secondary difmap
_audit_creation_method SHELXL-97
_cell_angle_alpha 95.3980(19)
_cell_angle_beta 103.654(2)
_cell_angle_gamma 97.2625(19)
_cell_formula_units_Z 4
_cell_length_a 11.3168(3)
_cell_length_b 13.0498(3)
_cell_length_c 19.2278(4)
_cell_measurement_reflns_used 14468
_cell_measurement_temperature 100(2)
_cell_measurement_theta_max 29.29
_cell_measurement_theta_min 3.09
_cell_volume 2714.50(12)
_computing_cell_refinement 'CrysAlis RED, Oxford Diffraction Ltd'
_computing_data_collection 'CrysAlis CCD, Oxford Diffraction Ltd'
_computing_data_reduction 'CrysAlis RED, Oxford Diffraction Ltd'
_computing_molecular_graphics 'SHELXTL (Sheldrick, 1997)'
_computing_publication_material 'SHELXTL (Sheldrick, 1997)'
_computing_structure_refinement 'SHELXL-97 (Sheldrick, 1997)'
_computing_structure_solution 'SHELXS-97 (Sheldrick, 1990)'
_diffrn_ambient_temperature 100(2)
_diffrn_detector_area_resol_mean 10.2833
_diffrn_measured_fraction_theta_full 0.996
_diffrn_measured_fraction_theta_max 0.842
_diffrn_measurement_device_type 'Oxford Diffraction Gemini R'
_diffrn_measurement_method '\f & \w scans'
_diffrn_radiation_monochromator graphite
_diffrn_radiation_source 'Enhance (Mo) X-ray Source'
_diffrn_radiation_type MoK\a
_diffrn_radiation_wavelength 0.71073
_diffrn_reflns_av_R_equivalents 0.0222
_diffrn_reflns_av_sigmaI/netI 0.0401
_diffrn_reflns_limit_h_max 15
_diffrn_reflns_limit_h_min -15
_diffrn_reflns_limit_k_max 13
_diffrn_reflns_limit_k_min -18
_diffrn_reflns_limit_l_max 24
_diffrn_reflns_limit_l_min -25
_diffrn_reflns_number 24068
_diffrn_reflns_theta_full 26.50
_diffrn_reflns_theta_max 29.36
_diffrn_reflns_theta_min 3.10
_diffrn_standards_decay_% nil
_exptl_absorpt_coefficient_mu 6.057
_exptl_absorpt_correction_T_max 1.00
_exptl_absorpt_correction_T_min 0.47
_exptl_absorpt_correction_type multi-scan
_exptl_absorpt_process_details 'ABSPACK(CrysAlis, Oxford Diffraction)'
_exptl_crystal_colour purple
_exptl_crystal_density_diffrn 2.092
_exptl_crystal_density_method 'not measured'
_exptl_crystal_description block
_exptl_crystal_F_000 1628
_exptl_crystal_size_max 0.20
_exptl_crystal_size_mid 0.20
_exptl_crystal_size_min 0.20
_refine_diff_density_max 4.429
_refine_diff_density_min -1.365
_refine_diff_density_rms 0.156
_refine_ls_extinction_method none
_refine_ls_goodness_of_fit_ref 1.061
_refine_ls_hydrogen_treatment mixed
_refine_ls_matrix_type full
_refine_ls_number_parameters 728
_refine_ls_number_reflns 12572
_refine_ls_number_restraints 92
_refine_ls_restrained_S_all 1.077
_refine_ls_R_factor_all 0.0450
_refine_ls_R_factor_gt 0.0332
_refine_ls_shift/su_max 0.002
_refine_ls_shift/su_mean 0.000
_refine_ls_structure_factor_coef Fsqd
_refine_ls_weighting_details 'calc w=1/[\s^2^(Fo^2^)+(0.0440P)^2^+0.0000P] where P=(Fo^2^+2Fc^2^)/3'
_refine_ls_weighting_scheme calc
_refine_ls_wR_factor_gt 0.0793
_refine_ls_wR_factor_ref 0.0817
_reflns_number_gt 9981
_reflns_number_total 12572
_reflns_threshold_expression >2sigma(I)
_cod_data_source_file c2sc20220d.txt
_cod_data_source_block fy20
_cod_original_cell_volume 2714.50(11)
_cod_original_sg_symbol_H-M P-1
_cod_original_formula_sum 'C22.50 H27 Cl F6 I N2 O2 Os P'
_cod_database_code 1556345

loop_
_symmetry_equiv_pos_as_xyz
'x, y, z'
'-x, -y, -z'

loop_
_atom_site_label
_atom_site_type_symbol
_atom_site_fract_x
_atom_site_fract_y
_atom_site_fract_z
_atom_site_U_iso_or_equiv
_atom_site_adp_type
_atom_site_occupancy
_atom_site_symmetry_multiplicity
_atom_site_calc_flag
_atom_site_refinement_flags
_atom_site_disorder_assembly
_atom_site_disorder_group
Os1 Os 0.423688(17) 0.293385(13) 0.215743(9) 0.01272(5) Uani 1 1 d . . .
I1 I 0.66975(3) 0.34850(2) 0.237002(16) 0.01836(7) Uani 1 1 d . . .
N101 N 0.4683(4) 0.1513(3) 0.24693(19) 0.0139(8) Uani 1 1 d . . .
C102 C 0.4758(5) 0.0672(3) 0.2027(3) 0.0181(10) Uani 1 1 d . . .
H10A H 0.4555 0.0697 0.1521 0.022 Uiso 1 1 calc R . .
C103 C 0.5118(5) -0.0224(4) 0.2281(3) 0.0211(11) Uani 1 1 d . . .
H10B H 0.5155 -0.0803 0.1952 0.025 Uiso 1 1 calc R . .
C104 C 0.5425(5) -0.0274(4) 0.3017(3) 0.0231(11) Uani 1 1 d . . .
H10C H 0.5667 -0.0888 0.3200 0.028 Uiso 1 1 calc R . .
C105 C 0.5373(5) 0.0576(4) 0.3475(3) 0.0225(11) Uani 1 1 d . . .
H10D H 0.5599 0.0564 0.3982 0.027 Uiso 1 1 calc R . .
C106 C 0.4990(5) 0.1456(4) 0.3198(2) 0.0188(10) Uani 1 1 d . . .
C107 C 0.4887(5) 0.2398(4) 0.3622(2) 0.0205(11) Uani 1 1 d . . .
H10E H 0.5055 0.2458 0.4134 0.025 Uiso 1 1 calc R . .
N108 N 0.4556(4) 0.3158(3) 0.32742(19) 0.0173(9) Uani 1 1 d . . .
C109 C 0.4335(5) 0.4060(4) 0.3675(2) 0.0203(11) Uani 1 1 d . . .
C110 C 0.3630(5) 0.3952(4) 0.4178(3) 0.0259(12) Uani 1 1 d . . .
H11A H 0.3345 0.3278 0.4275 0.031 Uiso 1 1 calc R . .
C111 C 0.3348(5) 0.4813(4) 0.4531(3) 0.0278(12) Uani 1 1 d . . .
H11B H 0.2862 0.4735 0.4869 0.033 Uiso 1 1 calc R . .
C112 C 0.3769(5) 0.5790(4) 0.4395(3) 0.0272(12) Uani 1 1 d . . .
C113 C 0.4498(5) 0.5920(4) 0.3897(2) 0.0251(12) Uani 1 1 d . . .
H11C H 0.4803 0.6598 0.3814 0.030 Uiso 1 1 calc R . .
C114 C 0.4764(5) 0.5037(4) 0.3528(2) 0.0217(11) Uani 1 1 d . . .
H11D H 0.5233 0.5106 0.3181 0.026 Uiso 1 1 calc R . .
O115 O 0.3449(4) 0.6622(3) 0.47569(19) 0.0355(10) Uani 1 1 d . . .
H11H H 0.3664 0.7168 0.4591 0.053 Uiso 1 1 calc R . .
C116 C 0.2965(5) 0.4068(4) 0.1961(3) 0.0196(11) Uani 1 1 d . . .
H11E H 0.3002 0.4627 0.2362 0.023 Uiso 1 1 calc R . .
C117 C 0.3784(5) 0.4224(4) 0.1529(3) 0.0212(11) Uani 1 1 d . . .
H11F H 0.4380 0.4887 0.1629 0.025 Uiso 1 1 calc R . .
C118 C 0.3928(5) 0.3392(4) 0.1033(2) 0.0232(11) Uani 1 1 d . . .
C119 C 0.3256(5) 0.2411(4) 0.1011(2) 0.0195(11) Uani 1 1 d . . .
H11G H 0.3487 0.1794 0.0755 0.023 Uiso 1 1 calc R . .
C120 C 0.2437(5) 0.2236(4) 0.1470(2) 0.0171(10) Uani 1 1 d . . .
H12K H 0.2094 0.1506 0.1511 0.021 Uiso 1 1 calc R . .
C121 C 0.2262(5) 0.3072(4) 0.1948(2) 0.0189(10) Uani 1 1 d . . .
C122 C 0.1382(5) 0.2930(4) 0.2432(3) 0.0267(12) Uani 1 1 d . . .
H12J H 0.1703 0.3457 0.2871 0.032 Uiso 1 1 calc R . .
C123 C 0.0137(5) 0.3179(4) 0.2027(3) 0.0293(13) Uani 1 1 d . . .
H12A H 0.0253 0.3863 0.1861 0.044 Uiso 1 1 calc R . .
H12B H -0.0414 0.3188 0.2351 0.044 Uiso 1 1 calc R . .
H12C H -0.0226 0.2647 0.1611 0.044 Uiso 1 1 calc R . .
C124 C 0.1275(6) 0.1864(5) 0.2680(3) 0.0366(14) Uani 1 1 d . . .
H12D H 0.2098 0.1716 0.2904 0.055 Uiso 1 1 calc R . .
H12E H 0.0884 0.1336 0.2265 0.055 Uiso 1 1 calc R . .
H12F H 0.0775 0.1847 0.3033 0.055 Uiso 1 1 calc R . .
C125 C 0.4773(6) 0.3570(5) 0.0551(3) 0.0351(14) Uani 1 1 d . . .
H12G H 0.5199 0.2967 0.0510 0.053 Uiso 1 1 calc R . .
H12H H 0.5379 0.4195 0.0755 0.053 Uiso 1 1 calc R . .
H12I H 0.4295 0.3666 0.0072 0.053 Uiso 1 1 calc R . .
Os2 Os 0.885772(19) 0.739783(14) 0.253643(9) 0.01773(6) Uani 1 1 d . . .
I2 I 0.63770(3) 0.69529(2) 0.235262(18) 0.02308(8) Uani 1 1 d . . .
N201 N 0.8505(4) 0.8902(3) 0.2403(2) 0.0188(9) Uani 1 1 d . . .
C202 C 0.8541(5) 0.9663(4) 0.2936(3) 0.0258(12) Uani 1 1 d . . .
H20A H 0.8748 0.9528 0.3424 0.031 Uiso 1 1 calc R . .
C203 C 0.8279(5) 1.0645(4) 0.2783(3) 0.0291(13) Uani 1 1 d . . .
H20B H 0.8308 1.1170 0.3166 0.035 Uiso 1 1 calc R . .
C204 C 0.7979(5) 1.0861(4) 0.2081(3) 0.0278(12) Uani 1 1 d . . .
H20C H 0.7785 1.1526 0.1975 0.033 Uiso 1 1 calc R . .
C205 C 0.7965(5) 1.0090(4) 0.1531(3) 0.0254(12) Uani 1 1 d . . .
H20D H 0.7787 1.0223 0.1043 0.030 Uiso 1 1 calc R . .
C206 C 0.8213(5) 0.9129(4) 0.1707(3) 0.0200(10) Uani 1 1 d . . .
C207 C 0.8183(5) 0.8254(4) 0.1186(2) 0.0204(11) Uani 1 1 d . . .
H20E H 0.7985 0.8308 0.0684 0.025 Uiso 1 1 calc R . .
N208 N 0.8436(4) 0.7390(3) 0.1424(2) 0.0188(9) Uani 1 1 d . . .
C209 C 0.8429(5) 0.6508(4) 0.0912(2) 0.0194(11) Uani 1 1 d . . .
C210 C 0.7964(5) 0.5518(4) 0.0998(3) 0.0221(11) Uani 1 1 d . . .
H21A H 0.7677 0.5405 0.1415 0.027 Uiso 1 1 calc R . .
C211 C 0.7909(5) 0.4686(4) 0.0487(3) 0.0245(12) Uani 1 1 d . . .
H21B H 0.7591 0.4003 0.0554 0.029 Uiso 1 1 calc R . .
C212 C 0.8322(5) 0.4847(4) -0.0130(3) 0.0258(12) Uani 1 1 d . . .
C213 C 0.8833(5) 0.5827(4) -0.0207(3) 0.0270(13) Uani 1 1 d . . .
H21C H 0.9147 0.5928 -0.0616 0.032 Uiso 1 1 calc R . .
C214 C 0.8899(5) 0.6681(4) 0.0306(2) 0.0214(11) Uani 1 1 d . . .
H21D H 0.9251 0.7358 0.0249 0.026 Uiso 1 1 calc R . .
O215 O 0.8234(4) 0.4059(3) -0.0676(2) 0.0346(10) Uani 1 1 d . . .
H21H H 0.8003 0.3485 -0.0548 0.052 Uiso 1 1 calc R . .
C216 C 1.0175(5) 0.6313(4) 0.2523(3) 0.0220(11) Uani 1 1 d . . .
H21E H 1.0154 0.5899 0.2054 0.026 Uiso 1 1 calc R . .
C217 C 0.9362(5) 0.5937(4) 0.2931(3) 0.0263(12) Uani 1 1 d . . .
H21F H 0.8784 0.5271 0.2740 0.032 Uiso 1 1 calc R . .
C218 C 0.9185(5) 0.6586(4) 0.3528(3) 0.0256(12) Uani 1 1 d . . .
C219 C 0.9831(5) 0.7607(4) 0.3694(3) 0.0268(12) Uani 1 1 d . . .
H21G H 0.9585 0.8115 0.4035 0.032 Uiso 1 1 calc R . .
C220 C 1.0638(5) 0.7986(4) 0.3271(3) 0.0240(11) Uani 1 1 d . . .
H22K H 1.0948 0.8750 0.3335 0.029 Uiso 1 1 calc R . .
C221 C 1.0838(5) 0.7347(4) 0.2687(2) 0.0231(11) Uani 1 1 d . . .
C222 C 1.1654(5) 0.7729(4) 0.2208(3) 0.0255(12) Uani 1 1 d . . .
H22A H 1.1232 0.7425 0.1699 0.031 Uiso 1 1 calc R . .
C223 C 1.1853(6) 0.8905(4) 0.2232(3) 0.0348(14) Uani 1 1 d . . .
H22B H 1.1054 0.9149 0.2112 0.052 Uiso 1 1 calc R . .
H22C H 1.2318 0.9101 0.1882 0.052 Uiso 1 1 calc R . .
H22D H 1.2315 0.9224 0.2718 0.052 Uiso 1 1 calc R . .
C224 C 1.2892(6) 0.7319(5) 0.2409(3) 0.0365(14) Uani 1 1 d . . .
H22E H 1.2741 0.6566 0.2424 0.055 Uiso 1 1 calc R . .
H22F H 1.3370 0.7667 0.2885 0.055 Uiso 1 1 calc R . .
H22G H 1.3353 0.7463 0.2048 0.055 Uiso 1 1 calc R . .
C225 C 0.8312(6) 0.6203(5) 0.3951(3) 0.0351(14) Uani 1 1 d . . .
H22H H 0.7637 0.5701 0.3636 0.053 Uiso 1 1 calc R . .
H22I H 0.7979 0.6792 0.4147 0.053 Uiso 1 1 calc R . .
H22J H 0.8746 0.5865 0.4348 0.053 Uiso 1 1 calc R . .
P10 P 0.76477(17) 0.91261(11) 0.51875(8) 0.0334(4) Uani 1 1 d D . .
F11 F 0.7791(13) 0.9185(9) 0.4417(6) 0.067(3) Uani 0.431(8) 1 d PU A 1
F12 F 0.7267(17) 0.9214(13) 0.5925(8) 0.095(5) Uani 0.431(8) 1 d PU A 1
F13 F 0.8640(14) 0.8471(12) 0.5364(7) 0.082(4) Uani 0.431(8) 1 d PU A 1
F14 F 0.6381(10) 0.9733(8) 0.4957(5) 0.056(3) Uani 0.431(8) 1 d PU A 1
F15 F 0.8372(14) 1.0161(10) 0.5520(7) 0.086(4) Uani 0.431(8) 1 d PU A 1
F16 F 0.6615(11) 0.8060(9) 0.4807(7) 0.076(4) Uani 0.431(8) 1 d PU A 1
F11A F 0.8608(9) 0.9265(6) 0.4675(4) 0.067(2) Uani 0.569(8) 1 d PDU A 2
F12A F 0.6830(9) 0.8887(7) 0.5723(5) 0.062(3) Uani 0.569(8) 1 d PDU A 2
F13A F 0.8070(10) 0.8026(6) 0.5312(5) 0.064(2) Uani 0.569(8) 1 d PDU A 2
F14A F 0.7384(10) 1.0268(6) 0.5089(4) 0.070(3) Uani 0.569(8) 1 d PDU A 2
F15A F 0.8802(8) 0.9639(6) 0.5866(4) 0.066(3) Uani 0.569(8) 1 d PDU A 2
F16A F 0.6630(9) 0.8649(8) 0.4483(5) 0.088(3) Uani 0.569(8) 1 d PDU A 2
P20 P 0.5000 0.0000 0.0000 0.0271(5) Uani 1 2 d S . .
F21 F 0.5175(4) -0.0772(3) 0.06012(17) 0.0480(10) Uani 1 1 d . . .
F22 F 0.3734(3) 0.0208(3) 0.01686(18) 0.0452(9) Uani 1 1 d . . .
F23 F 0.5720(3) 0.0952(2) 0.05954(16) 0.0355(8) Uani 1 1 d . . .
P30 P 0.0000 0.0000 0.0000 0.0200(4) Uani 1 2 d S . .
F31 F 0.0303(4) -0.0289(3) 0.07957(18) 0.0582(11) Uani 1 1 d . . .
F32 F 0.1371(3) 0.0566(3) 0.01285(17) 0.0413(9) Uani 1 1 d . . .
F33 F -0.0388(4) 0.1056(3) 0.0287(2) 0.0619(12) Uani 1 1 d . . .
O300 O 0.7511(6) 0.2108(4) -0.0382(3) 0.0607(14) Uani 1 1 d D . .
H30A H 0.817(5) 0.186(7) -0.014(4) 0.091 Uiso 1 1 d D . .
H30B H 0.674(3) 0.177(6) -0.053(5) 0.091 Uiso 1 1 d D . .
O400 O 0.4042(5) 0.8452(3) 0.4313(2) 0.0529(13) Uani 1 1 d . . .
C500 C 0.8596(6) 0.3475(5) 0.4430(3) 0.0402(15) Uani 1 1 d . . .
H50A H 0.8697 0.3893 0.4903 0.048 Uiso 1 1 calc R . .
H50B H 0.7840 0.3620 0.4098 0.048 Uiso 1 1 calc R . .
Cl1 Cl 0.84330(17) 0.21679(13) 0.45317(8) 0.0459(4) Uani 1 1 d . . .
Cl2 Cl 0.99189(17) 0.38677(15) 0.40728(8) 0.0496(4) Uani 1 1 d . . .

loop_
_atom_site_aniso_label
_atom_site_aniso_U_11
_atom_site_aniso_U_22
_atom_site_aniso_U_33
_atom_site_aniso_U_23
_atom_site_aniso_U_13
_atom_site_aniso_U_12
Os1 0.01347(11) 0.01265(9) 0.01192(9) 0.00110(7) 0.00337(7) 0.00157(7)
I1 0.01471(18) 0.01629(15) 0.02355(16) 0.00175(12) 0.00446(13) 0.00160(13)
N101 0.010(2) 0.0151(18) 0.0167(19) 0.0047(15) 0.0038(16) 0.0011(16)
C102 0.016(3) 0.015(2) 0.022(2) 0.0038(19) 0.004(2) 0.000(2)
C103 0.021(3) 0.015(2) 0.028(3) 0.002(2) 0.010(2) -0.001(2)
C104 0.024(3) 0.018(2) 0.031(3) 0.011(2) 0.008(2) 0.006(2)
C105 0.023(3) 0.027(3) 0.015(2) 0.006(2) 0.000(2) 0.002(2)
C106 0.019(3) 0.016(2) 0.019(2) 0.0029(19) 0.004(2) -0.002(2)
C107 0.023(3) 0.023(3) 0.013(2) 0.0043(19) 0.004(2) -0.002(2)
N108 0.020(2) 0.018(2) 0.0124(18) -0.0028(15) 0.0042(16) -0.0001(18)
C109 0.022(3) 0.026(3) 0.014(2) -0.0007(19) 0.005(2) 0.007(2)
C110 0.027(3) 0.029(3) 0.022(3) 0.000(2) 0.009(2) -0.001(2)
C111 0.024(3) 0.041(3) 0.020(3) 0.004(2) 0.009(2) 0.006(3)
C112 0.027(3) 0.034(3) 0.018(2) -0.011(2) 0.002(2) 0.011(3)
C113 0.032(3) 0.022(3) 0.018(2) -0.001(2) 0.000(2) 0.005(2)
C114 0.022(3) 0.025(3) 0.016(2) -0.001(2) 0.004(2) 0.004(2)
O115 0.051(3) 0.033(2) 0.026(2) -0.0040(16) 0.0159(19) 0.015(2)
C116 0.016(3) 0.013(2) 0.025(3) -0.0030(19) -0.001(2) 0.003(2)
C117 0.015(3) 0.022(2) 0.024(2) 0.009(2) -0.003(2) 0.000(2)
C118 0.019(3) 0.035(3) 0.016(2) 0.014(2) 0.002(2) 0.005(2)
C119 0.017(3) 0.029(3) 0.010(2) -0.0007(19) -0.0026(19) 0.011(2)
C120 0.014(3) 0.016(2) 0.017(2) -0.0002(18) -0.0007(19) -0.003(2)
C121 0.011(3) 0.023(2) 0.021(2) 0.001(2) -0.001(2) 0.005(2)
C122 0.017(3) 0.040(3) 0.024(3) -0.002(2) 0.007(2) 0.004(2)
C123 0.020(3) 0.036(3) 0.034(3) 0.001(2) 0.009(2) 0.009(3)
C124 0.026(4) 0.058(4) 0.032(3) 0.017(3) 0.013(3) 0.010(3)
C125 0.027(4) 0.054(4) 0.028(3) 0.016(3) 0.011(3) 0.005(3)
Os2 0.02055(12) 0.01491(10) 0.01691(10) 0.00074(7) 0.00476(8) 0.00057(8)
I2 0.0213(2) 0.01839(16) 0.03097(18) 0.00322(13) 0.00987(15) 0.00186(14)
N201 0.020(2) 0.0159(19) 0.020(2) -0.0017(16) 0.0086(18) 0.0000(18)
C202 0.024(3) 0.025(3) 0.028(3) -0.001(2) 0.012(2) -0.003(2)
C203 0.025(3) 0.017(2) 0.044(3) -0.014(2) 0.017(3) -0.005(2)
C204 0.023(3) 0.020(3) 0.046(3) 0.007(2) 0.019(3) 0.002(2)
C205 0.020(3) 0.022(3) 0.034(3) 0.006(2) 0.008(2) 0.001(2)
C206 0.015(3) 0.021(2) 0.026(3) 0.006(2) 0.007(2) 0.004(2)
C207 0.021(3) 0.024(3) 0.016(2) 0.003(2) 0.004(2) 0.003(2)
N208 0.016(2) 0.018(2) 0.022(2) -0.0015(16) 0.0063(17) -0.0005(18)
C209 0.017(3) 0.027(3) 0.013(2) -0.0022(19) 0.0012(19) 0.008(2)
C210 0.024(3) 0.026(3) 0.017(2) 0.003(2) 0.005(2) 0.008(2)
C211 0.024(3) 0.020(3) 0.026(3) -0.004(2) 0.005(2) 0.000(2)
C212 0.019(3) 0.030(3) 0.024(3) -0.005(2) -0.002(2) 0.008(2)
C213 0.030(3) 0.038(3) 0.017(2) 0.003(2) 0.007(2) 0.016(3)
C214 0.022(3) 0.025(3) 0.018(2) 0.005(2) 0.003(2) 0.005(2)
O215 0.036(3) 0.033(2) 0.033(2) -0.0102(17) 0.0100(19) 0.0076(19)
C216 0.018(3) 0.022(3) 0.021(2) 0.003(2) -0.004(2) 0.000(2)
C217 0.026(3) 0.021(3) 0.026(3) 0.005(2) -0.002(2) -0.003(2)
C218 0.029(3) 0.027(3) 0.021(3) 0.011(2) 0.003(2) 0.005(2)
C219 0.034(4) 0.026(3) 0.018(2) 0.000(2) 0.003(2) 0.005(3)
C220 0.021(3) 0.020(2) 0.024(3) -0.001(2) -0.003(2) -0.001(2)
C221 0.023(3) 0.025(3) 0.018(2) 0.001(2) -0.003(2) 0.006(2)
C222 0.017(3) 0.030(3) 0.030(3) 0.003(2) 0.006(2) 0.003(2)
C223 0.025(4) 0.040(3) 0.044(3) 0.021(3) 0.011(3) 0.006(3)
C224 0.022(3) 0.036(3) 0.051(4) 0.004(3) 0.007(3) 0.009(3)
C225 0.042(4) 0.039(3) 0.027(3) 0.012(2) 0.013(3) 0.001(3)
P10 0.0531(12) 0.0283(8) 0.0235(7) 0.0056(6) 0.0149(7) 0.0128(8)
F11 0.070(5) 0.084(5) 0.051(4) 0.010(3) 0.028(3) 0.002(4)
F12 0.096(7) 0.106(7) 0.088(6) 0.015(4) 0.034(4) 0.013(4)
F13 0.072(5) 0.085(5) 0.091(5) 0.007(4) 0.016(4) 0.023(4)
F14 0.058(4) 0.056(4) 0.053(4) 0.013(3) -0.001(3) 0.032(3)
F15 0.090(5) 0.075(5) 0.084(5) -0.002(4) 0.014(4) 0.001(4)
F16 0.071(5) 0.064(5) 0.087(5) 0.008(3) 0.015(4) 0.005(3)
F11A 0.071(4) 0.078(4) 0.061(4) 0.012(3) 0.034(3) 0.009(3)
F12A 0.059(4) 0.072(4) 0.060(4) 0.005(3) 0.038(3) -0.011(3)
F13A 0.076(4) 0.048(3) 0.071(4) 0.013(3) 0.019(3) 0.016(3)
F14A 0.081(4) 0.060(4) 0.077(4) 0.017(3) 0.022(3) 0.026(3)
F15A 0.063(4) 0.063(4) 0.059(4) -0.004(3) 0.005(3) -0.005(3)
F16A 0.084(5) 0.096(5) 0.073(4) 0.013(3) 0.003(3) 0.007(3)
P20 0.0289(12) 0.0347(11) 0.0183(9) -0.0036(8) 0.0065(8) 0.0114(10)
F21 0.064(3) 0.046(2) 0.0309(18) 0.0060(15) 0.0038(18) 0.012(2)
F22 0.034(2) 0.063(2) 0.0367(19) -0.0157(17) 0.0092(16) 0.0143(19)
F23 0.037(2) 0.0406(19) 0.0255(16) -0.0088(14) 0.0048(15) 0.0090(16)
P30 0.0187(11) 0.0198(9) 0.0194(9) 0.0000(7) 0.0042(8) -0.0014(8)
F31 0.045(3) 0.098(3) 0.0317(19) 0.030(2) 0.0066(18) 0.003(2)
F32 0.024(2) 0.058(2) 0.0345(18) -0.0035(16) 0.0089(15) -0.0165(17)
F33 0.059(3) 0.033(2) 0.100(3) -0.011(2) 0.036(3) 0.012(2)
O300 0.060(4) 0.040(3) 0.088(4) 0.011(3) 0.028(3) 0.009(3)
O400 0.076(4) 0.034(2) 0.055(3) 0.003(2) 0.027(3) 0.013(3)
C500 0.037(4) 0.045(4) 0.039(3) 0.001(3) 0.007(3) 0.017(3)
Cl1 0.0576(12) 0.0479(9) 0.0334(8) 0.0035(7) 0.0099(8) 0.0171(9)
Cl2 0.0468(11) 0.0732(11) 0.0346(8) 0.0133(8) 0.0131(7) 0.0205(9)

loop_
_atom_type_symbol
_atom_type_description
_atom_type_scat_dispersion_real
_atom_type_scat_dispersion_imag
_atom_type_scat_source
C C 0.0033 0.0016 'International Tables Vol C Tables 4.2.6.8 and 6.1.1.4'
H H 0.0000 0.0000 'International Tables Vol C Tables 4.2.6.8 and 6.1.1.4'
N N 0.0061 0.0033 'International Tables Vol C Tables 4.2.6.8 and 6.1.1.4'
O O 0.0106 0.0060 'International Tables Vol C Tables 4.2.6.8 and 6.1.1.4'
F F 0.0171 0.0103 'International Tables Vol C Tables 4.2.6.8 and 6.1.1.4'
P P 0.1023 0.0942 'International Tables Vol C Tables 4.2.6.8 and 6.1.1.4'
Cl Cl 0.1484 0.1585 'International Tables Vol C Tables 4.2.6.8 and 6.1.1.4'
I I -0.4742 1.8119 'International Tables Vol C Tables 4.2.6.8 and 6.1.1.4'
Os Os -1.2165 7.6030 'International Tables Vol C Tables 4.2.6.8 and 6.1.1.4'

loop_
_geom_angle_atom_site_label_1
_geom_angle_atom_site_label_2
_geom_angle_atom_site_label_3
_geom_angle
_geom_angle_site_symmetry_1
_geom_angle_site_symmetry_3
N108 Os1 N101 76.05(14) . .
N108 Os1 C120 121.35(17) . .
N101 Os1 C120 93.60(16) . .
N108 Os1 C116 95.57(16) . .
N101 Os1 C116 151.92(18) . .
C120 Os1 C116 67.59(18) . .
N108 Os1 C117 119.97(16) . .
N101 Os1 C117 163.85(16) . .
C120 Os1 C117 79.85(18) . .
C116 Os1 C117 36.90(18) . .
N108 Os1 C121 95.02(16) . .
N101 Os1 C121 115.09(17) . .
C120 Os1 C121 37.83(17) . .
C116 Os1 C121 37.98(18) . .
C117 Os1 C121 68.07(19) . .
N108 Os1 C119 159.24(18) . .
N101 Os1 C119 99.42(16) . .
C120 Os1 C119 38.04(17) . .
C116 Os1 C119 78.86(17) . .
C117 Os1 C119 66.38(18) . .
C121 Os1 C119 68.21(17) . .
N108 Os1 C118 156.77(17) . .
N101 Os1 C118 126.56(16) . .
C120 Os1 C118 67.54(19) . .
C116 Os1 C118 66.91(18) . .
C117 Os1 C118 37.30(18) . .
C121 Os1 C118 80.52(18) . .
C119 Os1 C118 36.33(19) . .
N108 Os1 I1 86.38(12) . .
N101 Os1 I1 84.80(11) . .
C120 Os1 I1 151.06(12) . .
C116 Os1 I1 121.86(14) . .
C117 Os1 I1 93.79(14) . .
C121 Os1 I1 159.84(13) . .
C119 Os1 I1 113.65(13) . .
C118 Os1 I1 90.27(14) . .
C102 N101 C106 117.4(4) . .
C102 N101 Os1 126.2(3) . .
C106 N101 Os1 116.3(3) . .
N101 C102 C103 122.5(4) . .
N101 C102 H10A 118.8 . .
C103 C102 H10A 118.8 . .
C102 C103 C104 119.7(4) . .
C102 C103 H10B 120.1 . .
C104 C103 H10B 120.1 . .
C105 C104 C103 118.6(4) . .
C105 C104 H10C 120.7 . .
C103 C104 H10C 120.7 . .
C104 C105 C106 119.9(4) . .
C104 C105 H10D 120.0 . .
C106 C105 H10D 120.0 . .
N101 C106 C105 121.8(4) . .
N101 C106 C107 112.9(4) . .
C105 C106 C107 125.3(4) . .
N108 C107 C106 116.9(4) . .
N108 C107 H10E 121.5 . .
C106 C107 H10E 121.5 . .
C107 N108 C109 117.8(4) . .
C107 N108 Os1 117.7(3) . .
C109 N108 Os1 124.2(3) . .
C114 C109 C110 120.6(4) . .
C114 C109 N108 119.2(4) . .
C110 C109 N108 120.1(4) . .
C111 C110 C109 120.4(5) . .
C111 C110 H11A 119.8 . .
C109 C110 H11A 119.8 . .
C110 C111 C112 119.8(5) . .
C110 C111 H11B 120.1 . .
C112 C111 H11B 120.1 . .
O115 C112 C111 117.4(5) . .
O115 C112 C113 121.8(5) . .
C111 C112 C113 120.8(4) . .
C114 C113 C112 119.0(5) . .
C114 C113 H11C 120.5 . .
C112 C113 H11C 120.5 . .
C109 C114 C113 119.2(5) . .
C109 C114 H11D 120.4 . .
C113 C114 H11D 120.4 . .
C112 O115 H11H 109.5 . .
C117 C116 C121 122.2(4) . .
C117 C116 Os1 72.2(3) . .
C121 C116 Os1 71.8(3) . .
C117 C116 H11E 118.3 . .
C121 C116 H11E 118.3 . .
Os1 C116 H11E 118.3 . .
C116 C117 C118 120.8(5) . .
C116 C117 Os1 70.9(3) . .
C118 C117 Os1 73.3(3) . .
C116 C117 H11F 119.2 . .
C118 C117 H11F 119.2 . .
Os1 C117 H11F 119.2 . .
C119 C118 C117 118.2(4) . .
C119 C118 C125 121.1(5) . .
C117 C118 C125 120.7(5) . .
C119 C118 Os1 70.4(3) . .
C117 C118 Os1 69.4(3) . .
C125 C118 Os1 132.1(4) . .
C118 C119 C120 121.3(4) . .
C118 C119 Os1 73.3(3) . .
C120 C119 Os1 69.6(2) . .
C118 C119 H11G 118.6 . .
C120 C119 H11G 118.6 . .
Os1 C119 H11G 118.6 . .
C121 C120 C119 120.6(4) . .
C121 C120 Os1 72.1(3) . .
C119 C120 Os1 72.4(3) . .
C121 C120 H12K 119.3 . .
C119 C120 H12K 119.3 . .
Os1 C120 H12K 119.3 . .
C120 C121 C116 116.8(4) . .
C120 C121 C122 122.5(5) . .
C116 C121 C122 120.7(4) . .
C120 C121 Os1 70.0(3) . .
C116 C121 Os1 70.2(3) . .
C122 C121 Os1 130.1(3) . .
C124 C122 C121 113.3(4) . .
C124 C122 C123 112.2(5) . .
C121 C122 C123 107.9(4) . .
C124 C122 H12J 107.7 . .
C121 C122 H12J 107.7 . .
C123 C122 H12J 107.7 . .
C122 C123 H12A 109.5 . .
C122 C123 H12B 109.5 . .
H12A C123 H12B 109.5 . .
C122 C123 H12C 109.5 . .
H12A C123 H12C 109.5 . .
H12B C123 H12C 109.5 . .
C122 C124 H12D 109.5 . .
C122 C124 H12E 109.5 . .
H12D C124 H12E 109.5 . .
C122 C124 H12F 109.5 . .
H12D C124 H12F 109.5 . .
H12E C124 H12F 109.5 . .
C118 C125 H12G 109.5 . .
C118 C125 H12H 109.5 . .
H12G C125 H12H 109.5 . .
C118 C125 H12I 109.5 . .
H12G C125 H12I 109.5 . .
H12H C125 H12I 109.5 . .
N208 Os2 N201 76.59(15) . .
N208 Os2 C220 125.39(18) . .
N201 Os2 C220 91.36(18) . .
N208 Os2 C216 93.28(16) . .
N201 Os2 C216 145.64(18) . .
C220 Os2 C216 67.67(18) . .
N208 Os2 C221 96.74(17) . .
N201 Os2 C221 109.80(18) . .
C220 Os2 C221 37.78(18) . .
C216 Os2 C221 37.95(19) . .
N208 Os2 C217 115.85(16) . .
N201 Os2 C217 167.44(17) . .
C220 Os2 C217 80.0(2) . .
C216 Os2 C217 37.59(19) . .
C221 Os2 C217 68.4(2) . .
N208 Os2 C219 163.5(2) . .
N201 Os2 C219 100.80(17) . .
C220 Os2 C219 38.1(2) . .
C216 Os2 C219 79.70(18) . .
C221 Os2 C219 68.56(19) . .
C217 Os2 C219 66.79(19) . .
N208 Os2 C218 151.99(17) . .
N201 Os2 C218 130.58(17) . .
C220 Os2 C218 67.9(2) . .
C216 Os2 C218 67.85(19) . .
C221 Os2 C218 81.2(2) . .
C217 Os2 C218 37.44(18) . .
C219 Os2 C218 36.8(2) . .
N208 Os2 I2 85.06(12) . .
N201 Os2 I2 84.05(12) . .
C220 Os2 I2 147.29(14) . .
C216 Os2 I2 128.30(14) . .
C221 Os2 I2 166.09(13) . .
C217 Os2 I2 98.31(15) . .
C219 Os2 I2 111.03(15) . .
C218 Os2 I2 90.77(15) . .
C202 N201 C206 117.9(4) . .
C202 N201 Os2 125.9(3) . .
C206 N201 Os2 116.2(3) . .
N201 C202 C203 120.9(5) . .
N201 C202 H20A 119.5 . .
C203 C202 H20A 119.5 . .
C204 C203 C202 120.7(5) . .
C204 C203 H20B 119.7 . .
C202 C203 H20B 119.7 . .
C203 C204 C205 118.7(5) . .
C203 C204 H20C 120.6 . .
C205 C204 H20C 120.6 . .
C206 C205 C204 118.7(5) . .
C206 C205 H20D 120.7 . .
C204 C205 H20D 120.7 . .
N201 C206 C205 123.1(4) . .
N201 C206 C207 112.8(4) . .
C205 C206 C207 124.1(5) . .
N208 C207 C206 117.9(4) . .
N208 C207 H20E 121.1 . .
C206 C207 H20E 121.1 . .
C207 N208 C209 118.8(4) . .
C207 N208 Os2 116.5(3) . .
C209 N208 Os2 124.7(3) . .
C210 C209 C214 120.1(4) . .
C210 C209 N208 121.3(4) . .
C214 C209 N208 118.6(4) . .
C209 C210 C211 120.8(5) . .
C209 C210 H21A 119.6 . .
C211 C210 H21A 119.6 . .
C210 C211 C212 120.0(5) . .
C210 C211 H21B 120.0 . .
C212 C211 H21B 120.0 . .
C213 C212 O215 117.7(5) . .
C213 C212 C211 119.6(4) . .
O215 C212 C211 122.8(5) . .
C212 C213 C214 121.3(5) . .
C212 C213 H21C 119.4 . .
C214 C213 H21C 119.4 . .
C213 C214 C209 118.3(5) . .
C213 C214 H21D 120.9 . .
C209 C214 H21D 120.9 . .
C212 O215 H21H 109.5 . .
C217 C216 C221 121.6(5) . .
C217 C216 Os2 72.1(3) . .
C221 C216 Os2 71.7(3) . .
C217 C216 H21E 118.6 . .
C221 C216 H21E 118.6 . .
Os2 C216 H21E 118.6 . .
C216 C217 C218 120.7(5) . .
C216 C217 Os2 70.3(3) . .
C218 C217 Os2 72.7(3) . .
C216 C217 H21F 119.1 . .
C218 C217 H21F 119.1 . .
Os2 C217 H21F 119.1 . .
C219 C218 C217 118.2(5) . .
C219 C218 C225 120.7(5) . .
C217 C218 C225 121.0(5) . .
C219 C218 Os2 70.4(3) . .
C217 C218 Os2 69.9(3) . .
C225 C218 Os2 130.0(4) . .
C218 C219 C220 120.7(5) . .
C218 C219 Os2 72.9(3) . .
C220 C219 Os2 69.3(3) . .
C218 C219 H21G 118.9 . .
C220 C219 H21G 118.9 . .
Os2 C219 H21G 118.9 . .
C221 C220 C219 121.7(5) . .
C221 C220 Os2 72.4(3) . .
C219 C220 Os2 72.6(3) . .
C221 C220 H22K 118.7 . .
C219 C220 H22K 118.7 . .
Os2 C220 H22K 118.7 . .
C220 C221 C216 117.1(5) . .
C220 C221 C222 123.4(5) . .
C216 C221 C222 119.4(4) . .
C220 C221 Os2 69.9(3) . .
C216 C221 Os2 70.4(3) . .
C222 C221 Os2 127.5(3) . .
C223 C222 C221 113.0(4) . .
C223 C222 C224 110.9(5) . .
C221 C222 C224 109.9(4) . .
C223 C222 H22A 107.6 . .
C221 C222 H22A 107.6 . .
C224 C222 H22A 107.6 . .
C222 C223 H22B 109.5 . .
C222 C223 H22C 109.5 . .
H22B C223 H22C 109.5 . .
C222 C223 H22D 109.5 . .
H22B C223 H22D 109.5 . .
H22C C223 H22D 109.5 . .
C222 C224 H22E 109.5 . .
C222 C224 H22F 109.5 . .
H22E C224 H22F 109.5 . .
C222 C224 H22G 109.5 . .
H22E C224 H22G 109.5 . .
H22F C224 H22G 109.5 . .
C218 C225 H22H 109.5 . .
C218 C225 H22I 109.5 . .
H22H C225 H22I 109.5 . .
C218 C225 H22J 109.5 . .
H22H C225 H22J 109.5 . .
H22I C225 H22J 109.5 . .
F15 P10 F13 99.0(9) . .
F15 P10 F11 97.5(7) . .
F13 P10 F11 93.1(7) . .
F15 P10 F12A 102.4(6) . .
F13 P10 F12A 104.5(7) . .
F11 P10 F12A 150.8(7) . .
F15 P10 F16A 138.2(7) . .
F13 P10 F16A 112.4(7) . .
F11 P10 F16A 55.5(6) . .
F12A P10 F16A 95.8(6) . .
F15 P10 F12 80.8(8) . .
F13 P10 F12 99.7(8) . .
F11 P10 F12 167.3(8) . .
F12A P10 F12 23.3(7) . .
F16A P10 F12 118.1(8) . .
F15 P10 F14A 48.3(6) . .
F13 P10 F14A 144.2(7) . .
F11 P10 F14A 79.8(5) . .
F12A P10 F14A 97.9(5) . .
F16A P10 F14A 92.4(5) . .
F12 P10 F14A 89.9(7) . .
F15 P10 F13A 125.9(7) . .
F13 P10 F13A 29.5(6) . .
F11 P10 F13A 99.6(5) . .
F12A P10 F13A 85.8(5) . .
F16A P10 F13A 92.3(5) . .
F12 P10 F13A 91.5(7) . .
F14A P10 F13A 173.7(6) . .
F15 P10 F15A 40.0(5) . .
F13 P10 F15A 65.3(6) . .
F11 P10 F15A 118.7(6) . .
F12A P10 F15A 90.1(5) . .
F16A P10 F15A 174.1(5) . .
F12 P10 F15A 67.8(7) . .
F14A P10 F15A 87.3(4) . .
F13A P10 F15A 87.5(5) . .
F15 P10 F11A 79.5(6) . .
F13 P10 F11A 68.1(6) . .
F11 P10 F11A 33.8(5) . .
F12A P10 F11A 172.6(5) . .
F16A P10 F11A 87.2(5) . .
F12 P10 F11A 154.7(8) . .
F14A P10 F11A 88.8(4) . .
F13A P10 F11A 87.3(4) . .
F15A P10 F11A 86.9(5) . .
F15 P10 F16 170.1(7) . .
F13 P10 F16 90.6(7) . .
F11 P10 F16 84.3(6) . .
F12A P10 F16 72.5(6) . .
F16A P10 F16 36.9(4) . .
F12 P10 F16 95.2(8) . .
F14A P10 F16 123.0(6) . .
F13A P10 F16 63.0(5) . .
F15A P10 F16 146.2(5) . .
F11A P10 F16 106.6(5) . .
F15 P10 F14 88.1(7) . .
F13 P10 F14 172.7(7) . .
F11 P10 F14 87.6(6) . .
F12A P10 F14 72.2(5) . .
F16A P10 F14 62.2(5) . .
F12 P10 F14 79.8(7) . .
F14A P10 F14 43.0(4) . .
F13A P10 F14 143.3(6) . .
F15A P10 F14 120.5(4) . .
F11A P10 F14 115.2(5) . .
F16 P10 F14 82.2(6) . .
F22 P20 F22 180.0(3) 2_655 .
F22 P20 F21 90.1(2) 2_655 .
F22 P20 F21 89.9(2) . .
F22 P20 F21 89.9(2) 2_655 2_655
F22 P20 F21 90.1(2) . 2_655
F21 P20 F21 180.0(2) . 2_655
F22 P20 F23 89.92(17) 2_655 .
F22 P20 F23 90.08(17) . .
F21 P20 F23 89.93(17) . .
F21 P20 F23 90.07(17) 2_655 .
F22 P20 F23 90.08(17) 2_655 2_655
F22 P20 F23 89.92(17) . 2_655
F21 P20 F23 90.07(17) . 2_655
F21 P20 F23 89.93(17) 2_655 2_655
F23 P20 F23 180.0(3) . 2_655
F31 P30 F31 180.0(3) 2 .
F31 P30 F32 90.09(19) 2 2
F31 P30 F32 89.91(19) . 2
F31 P30 F32 89.91(19) 2 .
F31 P30 F32 90.09(19) . .
F32 P30 F32 180.0(3) 2 .
F31 P30 F33 90.6(2) 2 .
F31 P30 F33 89.4(2) . .
F32 P30 F33 89.9(2) 2 .
F32 P30 F33 90.1(2) . .
F31 P30 F33 89.4(2) 2 2
F31 P30 F33 90.6(2) . 2
F32 P30 F33 90.1(2) 2 2
F32 P30 F33 89.9(2) . 2
F33 P30 F33 180.0(3) . 2
H30A O300 H30B 127(9) . .
Cl1 C500 Cl2 111.7(3) . .
Cl1 C500 H50A 109.3 . .
Cl2 C500 H50A 109.3 . .
Cl1 C500 H50B 109.3 . .
Cl2 C500 H50B 109.3 . .
H50A C500 H50B 107.9 . .

loop_
_geom_bond_atom_site_label_1
_geom_bond_atom_site_label_2
_geom_bond_distance
_geom_bond_site_symmetry_2
Os1 N108 2.077(4) .
Os1 N101 2.087(4) .
Os1 C120 2.182(5) .
Os1 C116 2.189(5) .
Os1 C117 2.206(5) .
Os1 C121 2.209(5) .
Os1 C119 2.219(4) .
Os1 C118 2.256(4) .
Os1 I1 2.7091(4) .
N101 C102 1.348(6) .
N101 C106 1.373(6) .
C102 C103 1.380(6) .
C102 H10A 0.9500 .
C103 C104 1.386(7) .
C103 H10B 0.9500 .
C104 C105 1.366(7) .
C104 H10C 0.9500 .
C105 C106 1.386(7) .
C105 H10D 0.9500 .
C106 C107 1.443(6) .
C107 N108 1.293(6) .
C107 H10E 0.9500 .
N108 C109 1.428(6) .
C109 C114 1.384(7) .
C109 C110 1.397(7) .
C110 C111 1.369(7) .
C110 H11A 0.9500 .
C111 C112 1.375(8) .
C111 H11B 0.9500 .
C112 O115 1.367(6) .
C112 C113 1.413(7) .
C113 C114 1.399(6) .
C113 H11C 0.9500 .
C114 H11D 0.9500 .
O115 H11H 0.8400 .
C116 C117 1.391(7) .
C116 C121 1.431(7) .
C116 H11E 1.0000 .
C117 C118 1.427(7) .
C117 H11F 1.0000 .
C118 C119 1.396(7) .
C118 C125 1.495(7) .
C119 C120 1.435(7) .
C119 H11G 1.0000 .
C120 C121 1.424(6) .
C120 H12K 1.0000 .
C121 C122 1.521(7) .
C122 C124 1.514(8) .
C122 C123 1.530(7) .
C122 H12J 1.0000 .
C123 H12A 0.9800 .
C123 H12B 0.9800 .
C123 H12C 0.9800 .
C124 H12D 0.9800 .
C124 H12E 0.9800 .
C124 H12F 0.9800 .
C125 H12G 0.9800 .
C125 H12H 0.9800 .
C125 H12I 0.9800 .
Os2 N208 2.078(4) .
Os2 N201 2.080(4) .
Os2 C220 2.169(5) .
Os2 C216 2.184(5) .
Os2 C221 2.201(6) .
Os2 C217 2.209(5) .
Os2 C219 2.212(5) .
Os2 C218 2.245(5) .
Os2 I2 2.7247(4) .
N201 C202 1.348(6) .
N201 C206 1.371(6) .
C202 C203 1.394(7) .
C202 H20A 0.9500 .
C203 C204 1.377(8) .
C203 H20B 0.9500 .
C204 C205 1.384(7) .
C204 H20C 0.9500 .
C205 C206 1.375(7) .
C205 H20D 0.9500 .
C206 C207 1.437(6) .
C207 N208 1.295(6) .
C207 H20E 0.9500 .
N208 C209 1.441(6) .
C209 C210 1.372(7) .
C209 C214 1.416(6) .
C210 C211 1.380(7) .
C210 H21A 0.9500 .
C211 C212 1.398(7) .
C211 H21B 0.9500 .
C212 C213 1.372(8) .
C212 O215 1.375(6) .
C213 C214 1.398(7) .
C213 H21C 0.9500 .
C214 H21D 0.9500 .
O215 H21H 0.8400 .
C216 C217 1.415(7) .
C216 C221 1.426(7) .
C216 H21E 1.0000 .
C217 C218 1.430(7) .
C217 H21F 1.0000 .
C218 C219 1.405(8) .
C218 C225 1.489(8) .
C219 C220 1.432(8) .
C219 H21G 1.0000 .
C220 C221 1.415(7) .
C220 H22K 1.0000 .
C221 C222 1.523(7) .
C222 C223 1.518(8) .
C222 C224 1.540(7) .
C222 H22A 1.0000 .
C223 H22B 0.9800 .
C223 H22C 0.9800 .
C223 H22D 0.9800 .
C224 H22E 0.9800 .
C224 H22F 0.9800 .
C224 H22G 0.9800 .
C225 H22H 0.9800 .
C225 H22I 0.9800 .
C225 H22J 0.9800 .
P10 F15 1.488(12) .
P10 F13 1.491(13) .
P10 F11 1.536(10) .
P10 F12A 1.566(7) .
P10 F16A 1.572(8) .
P10 F12 1.574(15) .
P10 F14A 1.576(7) .
P10 F13A 1.590(7) .
P10 F15A 1.633(7) .
P10 F11A 1.635(7) .
P10 F16 1.682(12) .
P10 F14 1.712(9) .
P20 F22 1.592(3) 2_655
P20 F22 1.592(3) .
P20 F21 1.598(3) .
P20 F21 1.598(3) 2_655
P20 F23 1.598(3) .
P20 F23 1.598(3) 2_655
P30 F31 1.579(3) 2
P30 F31 1.579(3) .
P30 F32 1.583(3) 2
P30 F32 1.583(3) .
P30 F33 1.587(3) .
P30 F33 1.587(3) 2
O300 H30A 0.89(2) .
O300 H30B 0.89(2) .
C500 Cl1 1.727(6) .
C500 Cl2 1.825(7) .
C500 H50A 0.9900 .
C500 H50B 0.9900 .

loop_
_geom_hbond_atom_site_label_D
_geom_hbond_atom_site_label_H
_geom_hbond_atom_site_label_A
_geom_hbond_distance_DH
_geom_hbond_distance_HA
_geom_hbond_distance_DA
_geom_hbond_angle_DHA
_geom_hbond_site_symmetry_A
O115 H11H O400 0.84 1.84 2.671(6) 172.5 .
O215 H21H O300 0.84 1.89 2.727(7) 172.1 .
O300 H30A F33 0.89(2) 2.10(3) 2.984(7) 171(8) 1_655
O300 H30B F21 0.89(2) 2.36(3) 3.221(7) 164(8) 2_655
